data_1504107
loop_
_publ_author_name
'Lin, Chi-Hui'
'Jhang, Jing-Fu'
'Yang, Ding-Yah'

_publ_section_title
;
 One-pot synthesis of coumarin-based oxazabicyclic and oxazatricyclic
 compounds and their fluorescence redox switching properties.
;
_journal_issue 18
_journal_name_full 'Organic letters'
_journal_page_first 4064
_journal_page_last 4067
_journal_paper_doi 10.1021/ol901505e
_journal_volume 11
_journal_year 2009
_chemical_formula_moiety 'C25 H28 N2 O3'
_chemical_formula_sum 'C25 H28 N2 O3'
_chemical_formula_weight 404.49
_space_group_IT_number 61
_symmetry_cell_setting orthorhombic
_symmetry_Int_Tables_number 61
_symmetry_space_group_name_Hall '-P 2ac 2ab'
_symmetry_space_group_name_H-M 'P b c a'
_atom_sites_solution_hydrogens geom
_atom_sites_solution_primary direct
_atom_sites_solution_secondary difmap
_audit_creation_method SHELXL-97
_cell_angle_alpha 90.00
_cell_angle_beta 90.00
_cell_angle_gamma 90.00
_cell_formula_units_Z 8
_cell_length_a 13.0902(8)
_cell_length_b 16.4023(10)
_cell_length_c 19.4869(12)
_cell_measurement_reflns_used 6438
_cell_measurement_temperature 297(2)
_cell_measurement_theta_max 25.977
_cell_measurement_theta_min 2.246
_cell_volume 4184.0(4)
_computing_cell_refinement 'Bruker SMART'
_computing_data_collection 'Bruker SMART'
_computing_data_reduction 'Bruker SHELXTL'
_computing_molecular_graphics 'Bruker SHELXTL'
_computing_publication_material 'Bruker SHELXTL'
_computing_structure_refinement 'SHELXL-97 (Sheldrick, 1997)'
_computing_structure_solution 'SHELXS-97 (Sheldrick, 1990)'
_diffrn_ambient_temperature 297(2)
_diffrn_measured_fraction_theta_full 1.000
_diffrn_measured_fraction_theta_max 1.000
_diffrn_measurement_device_type 'CCD area detector'
_diffrn_measurement_method 'phi and omega scans'
_diffrn_radiation_monochromator graphite
_diffrn_radiation_probe x-ray
_diffrn_radiation_type MoK\a
_diffrn_radiation_wavelength 0.71073
_diffrn_reflns_av_R_equivalents 0.0374
_diffrn_reflns_av_sigmaI/netI 0.0250
_diffrn_reflns_limit_h_max 16
_diffrn_reflns_limit_h_min -13
_diffrn_reflns_limit_k_max 17
_diffrn_reflns_limit_k_min -20
_diffrn_reflns_limit_l_max 24
_diffrn_reflns_limit_l_min -23
_diffrn_reflns_number 22394
_diffrn_reflns_theta_full 26.03
_diffrn_reflns_theta_max 26.03
_diffrn_reflns_theta_min 2.09
_diffrn_source 'fine-focus sealed tube'
_exptl_absorpt_coefficient_mu 0.084
_exptl_absorpt_correction_T_max 0.9751
_exptl_absorpt_correction_T_min 0.9550
_exptl_absorpt_correction_type empirical
_exptl_absorpt_process_details empirical
_exptl_crystal_colour colorless
_exptl_crystal_density_diffrn 1.284
_exptl_crystal_density_method 'not measured'
_exptl_crystal_description parallelepiped
_exptl_crystal_F_000 1728
_exptl_crystal_size_max 0.55
_exptl_crystal_size_mid 0.48
_exptl_crystal_size_min 0.30
_refine_diff_density_max 0.356
_refine_diff_density_min -0.309
_refine_diff_density_rms 0.041
_refine_ls_extinction_method none
_refine_ls_goodness_of_fit_ref 1.318
_refine_ls_hydrogen_treatment mixed
_refine_ls_matrix_type full
_refine_ls_number_parameters 275
_refine_ls_number_reflns 4120
_refine_ls_number_restraints 0
_refine_ls_restrained_S_all 1.318
_refine_ls_R_factor_all 0.0703
_refine_ls_R_factor_gt 0.0474
_refine_ls_shift/su_max 0.001
_refine_ls_shift/su_mean 0.000
_refine_ls_structure_factor_coef Fsqd
_refine_ls_weighting_details 'calc w=1/[\s^2^(Fo^2^)+(0.0750P)^2^+0.0000P] where P=(Fo^2^+2Fc^2^)/3'
_refine_ls_weighting_scheme calc
_refine_ls_wR_factor_gt 0.1445
_refine_ls_wR_factor_ref 0.1561
_reflns_number_gt 2886
_reflns_number_total 4120
_reflns_threshold_expression >2sigma(I)
_cod_data_source_file ol901505e_si_005.cif
_cod_data_source_block ch086m
_cod_database_code 1504107

loop_
_symmetry_equiv_pos_as_xyz
'x, y, z'
'-x+1/2, -y, z+1/2'
'-x, y+1/2, -z+1/2'
'x+1/2, -y+1/2, -z'
'-x, -y, -z'
'x-1/2, y, -z-1/2'
'x, -y-1/2, z-1/2'
'-x-1/2, y-1/2, z'

loop_
_atom_site_label
_atom_site_type_symbol
_atom_site_fract_x
_atom_site_fract_y
_atom_site_fract_z
_atom_site_U_iso_or_equiv
_atom_site_adp_type
_atom_site_occupancy
_atom_site_symmetry_multiplicity
_atom_site_calc_flag
_atom_site_refinement_flags
O1 O 0.56991(12) 0.89822(9) 0.25872(7) 0.0511(4) Uani 1 1 d .
O2 O 0.55909(10) 0.82351(9) 0.45902(6) 0.0443(4) Uani 1 1 d .
O3 O 0.67131(13) 0.72771(10) 0.44070(8) 0.0623(5) Uani 1 1 d .
N1 N 0.28715(15) 1.00505(11) 0.51036(9) 0.0554(5) Uani 1 1 d .
N2 N 0.64465(13) 0.78831(10) 0.17835(8) 0.0405(4) Uani 1 1 d .
C1 C 0.57657(15) 0.87640(12) 0.32240(9) 0.0391(5) Uani 1 1 d .
C2 C 0.50208(15) 0.91220(11) 0.36966(9) 0.0388(5) Uani 1 1 d .
C3 C 0.43354(16) 0.97363(12) 0.35107(10) 0.0439(5) Uani 1 1 d .
H3A H 0.4353 0.9941 0.3066 0.053 Uiso 1 1 calc R
C4 C 0.36338(17) 1.00472(12) 0.39677(10) 0.0464(5) Uani 1 1 d .
H4A H 0.3192 1.0459 0.3827 0.056 Uiso 1 1 calc R
C5 C 0.35756(15) 0.97491(12) 0.46493(10) 0.0411(5) Uani 1 1 d .
C6 C 0.42579(15) 0.91338(12) 0.48358(10) 0.0423(5) Uani 1 1 d .
H6A H 0.4238 0.8916 0.5276 0.051 Uiso 1 1 calc R
C7 C 0.49631(15) 0.88471(12) 0.43665(9) 0.0381(5) Uani 1 1 d .
C8 C 0.63087(16) 0.78788(12) 0.41556(10) 0.0429(5) Uani 1 1 d .
C9 C 0.64876(15) 0.82168(12) 0.34905(9) 0.0398(5) Uani 1 1 d .
C10 C 0.73973(16) 0.78612(12) 0.30846(10) 0.0420(5) Uani 1 1 d .
C11 C 0.77854(17) 0.84432(13) 0.24997(10) 0.0463(5) Uani 1 1 d .
H11A H 0.7432 0.8962 0.2529 0.056 Uiso 1 1 calc R
H11B H 0.8511 0.8543 0.2557 0.056 Uiso 1 1 calc R
C12 C 0.75910(15) 0.80582(12) 0.18008(10) 0.0421(5) Uani 1 1 d .
H12A H 0.7786 0.8431 0.1430 0.050 Uiso 1 1 calc R
C13 C 0.81793(16) 0.72722(12) 0.17529(10) 0.0412(5) Uani 1 1 d .
C14 C 0.89320(16) 0.70841(13) 0.12835(11) 0.0469(5) Uani 1 1 d .
H14A H 0.9070 0.7437 0.0922 0.056 Uiso 1 1 calc R
C15 C 0.94815(17) 0.63664(14) 0.13536(11) 0.0518(5) Uani 1 1 d .
H15A H 1.0001 0.6244 0.1045 0.062 Uiso 1 1 calc R
C16 C 0.92589(18) 0.58337(14) 0.18800(11) 0.0544(6) Uani 1 1 d .
H16A H 0.9627 0.5351 0.1922 0.065 Uiso 1 1 calc R
C17 C 0.84918(18) 0.60097(14) 0.23474(10) 0.0492(5) Uani 1 1 d .
H17A H 0.8337 0.5643 0.2697 0.059 Uiso 1 1 calc R
C18 C 0.79594(16) 0.67326(12) 0.22906(10) 0.0424(5) Uani 1 1 d .
C19 C 0.70928(16) 0.70376(12) 0.27341(10) 0.0417(5) Uani 1 1 d .
H19A H 0.6914 0.6630 0.3082 0.050 Uiso 1 1 calc R
C20 C 0.61943(16) 0.71758(12) 0.22443(10) 0.0428(5) Uani 1 1 d .
H20A H 0.6076 0.6690 0.1972 0.051 Uiso 1 1 calc R
H20B H 0.5579 0.7292 0.2504 0.051 Uiso 1 1 calc R
C21 C 0.21494(19) 1.06673(15) 0.49033(12) 0.0660(7) Uani 1 1 d .
H21A H 0.2313 1.0859 0.4451 0.099 Uiso 1 1 calc R
H21B H 0.2181 1.1114 0.5221 0.099 Uiso 1 1 calc R
H21C H 0.1473 1.0441 0.4904 0.099 Uiso 1 1 calc R
C22 C 0.27476(19) 0.96852(14) 0.57745(11) 0.0582(6) Uani 1 1 d .
H22A H 0.3272 0.9284 0.5845 0.087 Uiso 1 1 calc R
H22B H 0.2090 0.9429 0.5803 0.087 Uiso 1 1 calc R
H22C H 0.2799 1.0100 0.6121 0.087 Uiso 1 1 calc R
C23 C 0.83352(17) 0.77172(15) 0.35484(12) 0.0563(6) Uani 1 1 d .
H23A H 0.8152 0.7358 0.3917 0.085 Uiso 1 1 calc R
H23B H 0.8563 0.8228 0.3733 0.085 Uiso 1 1 calc R
H23C H 0.8874 0.7476 0.3284 0.085 Uiso 1 1 calc R
C24 C 0.60314(18) 0.78086(14) 0.10756(10) 0.0517(6) Uani 1 1 d .
H24A H 0.5390 0.7512 0.1090 0.062 Uiso 1 1 calc R
H24B H 0.6506 0.7500 0.0795 0.062 Uiso 1 1 calc R
C25 C 0.5858(2) 0.86346(17) 0.07548(12) 0.0741(8) Uani 1 1 d .
H25A H 0.5590 0.8567 0.0300 0.111 Uiso 1 1 calc R
H25B H 0.6494 0.8925 0.0733 0.111 Uiso 1 1 calc R
H25C H 0.5380 0.8938 0.1028 0.111 Uiso 1 1 calc R
H2A H 0.608(2) 0.8381(18) 0.2030(14) 0.088(9) Uiso 1 1 d .

loop_
_atom_site_aniso_label
_atom_site_aniso_U_11
_atom_site_aniso_U_22
_atom_site_aniso_U_33
_atom_site_aniso_U_23
_atom_site_aniso_U_13
_atom_site_aniso_U_12
O1 0.0680(10) 0.0489(9) 0.0364(7) 0.0074(6) 0.0060(7) 0.0117(7)
O2 0.0502(8) 0.0469(8) 0.0358(7) 0.0036(6) -0.0001(6) 0.0100(7)
O3 0.0742(11) 0.0630(11) 0.0496(9) 0.0166(7) 0.0071(8) 0.0284(9)
N1 0.0605(11) 0.0568(11) 0.0488(10) -0.0003(9) 0.0046(9) 0.0156(9)
N2 0.0428(10) 0.0429(10) 0.0357(9) 0.0030(7) 0.0040(7) -0.0006(8)
C1 0.0471(12) 0.0348(11) 0.0355(10) 0.0014(8) 0.0001(8) -0.0046(9)
C2 0.0442(11) 0.0356(11) 0.0367(10) 0.0006(8) -0.0018(8) -0.0028(9)
C3 0.0550(13) 0.0384(11) 0.0384(10) 0.0035(8) -0.0032(9) 0.0016(10)
C4 0.0522(12) 0.0398(12) 0.0471(11) 0.0031(9) -0.0038(9) 0.0074(10)
C5 0.0434(11) 0.0392(11) 0.0407(10) -0.0051(8) -0.0016(8) -0.0006(9)
C6 0.0503(12) 0.0424(11) 0.0342(10) -0.0002(8) -0.0011(9) -0.0011(9)
C7 0.0419(11) 0.0340(10) 0.0383(10) 0.0003(8) -0.0047(8) -0.0002(9)
C8 0.0449(11) 0.0446(12) 0.0394(10) -0.0003(9) -0.0005(9) 0.0021(10)
C9 0.0435(11) 0.0394(11) 0.0366(10) -0.0007(8) -0.0006(8) -0.0019(9)
C10 0.0417(11) 0.0438(12) 0.0405(10) -0.0008(8) 0.0007(9) -0.0011(9)
C11 0.0464(12) 0.0426(12) 0.0499(11) -0.0022(9) 0.0066(9) -0.0076(10)
C12 0.0435(11) 0.0397(11) 0.0430(10) 0.0053(8) 0.0066(9) -0.0044(9)
C13 0.0434(11) 0.0400(11) 0.0403(11) -0.0018(8) 0.0019(8) -0.0061(9)
C14 0.0473(12) 0.0491(13) 0.0443(11) -0.0011(9) 0.0046(9) -0.0079(10)
C15 0.0475(12) 0.0576(14) 0.0504(12) -0.0118(10) 0.0045(10) 0.0007(11)
C16 0.0583(15) 0.0492(13) 0.0558(13) -0.0088(10) -0.0065(11) 0.0111(11)
C17 0.0590(14) 0.0439(12) 0.0447(11) 0.0017(9) -0.0004(10) 0.0029(11)
C18 0.0476(12) 0.0398(11) 0.0398(10) -0.0008(8) -0.0004(9) -0.0043(9)
C19 0.0476(12) 0.0399(11) 0.0375(10) 0.0041(8) 0.0040(9) -0.0041(9)
C20 0.0457(12) 0.0412(11) 0.0416(11) 0.0018(8) 0.0038(9) -0.0066(9)
C21 0.0676(15) 0.0664(16) 0.0638(15) -0.0073(12) 0.0011(12) 0.0274(13)
C22 0.0672(15) 0.0554(14) 0.0519(13) -0.0016(10) 0.0143(11) 0.0066(12)
C23 0.0457(13) 0.0712(16) 0.0521(13) -0.0071(11) -0.0046(10) 0.0063(12)
C24 0.0515(13) 0.0659(15) 0.0375(11) -0.0029(10) 0.0008(9) 0.0049(11)
C25 0.0880(19) 0.084(2) 0.0504(14) 0.0157(13) -0.0027(13) 0.0176(16)

loop_
_atom_type_symbol
_atom_type_description
_atom_type_scat_dispersion_real
_atom_type_scat_dispersion_imag
_atom_type_scat_source
C C 0.0033 0.0016 'International Tables Vol C Tables 4.2.6.8 and 6.1.1.4'
H H 0.0000 0.0000 'International Tables Vol C Tables 4.2.6.8 and 6.1.1.4'
N N 0.0061 0.0033 'International Tables Vol C Tables 4.2.6.8 and 6.1.1.4'
O O 0.0106 0.0060 'International Tables Vol C Tables 4.2.6.8 and 6.1.1.4'

loop_
_geom_angle_atom_site_label_1
_geom_angle_atom_site_label_2
_geom_angle_atom_site_label_3
_geom_angle
C7 O2 C8 121.26(15)
C5 N1 C21 121.36(18)
C5 N1 C22 120.64(18)
C21 N1 C22 117.56(18)
C24 N2 C20 114.21(16)
C24 N2 C12 113.25(16)
C20 N2 C12 110.34(15)
C24 N2 H2A 108.6(15)
C20 N2 H2A 102.9(15)
C12 N2 H2A 106.7(16)
O1 C1 C9 125.24(18)
O1 C1 C2 116.57(17)
C9 C1 C2 118.18(16)
C7 C2 C3 116.41(18)
C7 C2 C1 119.96(17)
C3 C2 C1 123.63(17)
C4 C3 C2 121.86(18)
C4 C3 H3A 119.1
C2 C3 H3A 119.1
C3 C4 C5 120.93(19)
C3 C4 H4A 119.5
C5 C4 H4A 119.5
N1 C5 C6 121.54(18)
N1 C5 C4 121.14(18)
C6 C5 C4 117.32(18)
C7 C6 C5 120.08(18)
C7 C6 H6A 120.0
C5 C6 H6A 120.0
O2 C7 C6 116.10(16)
O2 C7 C2 120.46(17)
C6 C7 C2 123.38(18)
O3 C8 O2 112.77(17)
O3 C8 C9 127.29(19)
O2 C8 C9 119.94(17)
C1 C9 C8 118.26(18)
C1 C9 C10 124.87(16)
C8 C9 C10 116.38(17)
C9 C10 C23 111.81(16)
C9 C10 C19 110.69(16)
C23 C10 C19 109.04(17)
C9 C10 C11 113.04(16)
C23 C10 C11 105.11(17)
C19 C10 C11 106.87(15)
C12 C11 C10 110.05(16)
C12 C11 H11A 109.7
C10 C11 H11A 109.7
C12 C11 H11B 109.7
C10 C11 H11B 109.7
H11A C11 H11B 108.2
C13 C12 C11 108.98(17)
C13 C12 N2 109.87(16)
C11 C12 N2 105.19(16)
C13 C12 H12A 110.9
C11 C12 H12A 110.9
N2 C12 H12A 110.9
C14 C13 C18 120.09(19)
C14 C13 C12 126.75(18)
C18 C13 C12 112.93(17)
C13 C14 C15 119.7(2)
C13 C14 H14A 120.2
C15 C14 H14A 120.2
C16 C15 C14 120.1(2)
C16 C15 H15A 119.9
C14 C15 H15A 119.9
C17 C16 C15 120.7(2)
C17 C16 H16A 119.7
C15 C16 H16A 119.7
C16 C17 C18 119.5(2)
C16 C17 H17A 120.3
C18 C17 H17A 120.3
C17 C18 C13 119.93(19)
C17 C18 C19 128.15(18)
C13 C18 C19 111.88(18)
C18 C19 C20 105.60(16)
C18 C19 C10 110.13(16)
C20 C19 C10 109.87(16)
C18 C19 H19A 110.4
C20 C19 H19A 110.4
C10 C19 H19A 110.4
N2 C20 C19 108.52(16)
N2 C20 H20A 110.0
C19 C20 H20A 110.0
N2 C20 H20B 110.0
C19 C20 H20B 110.0
H20A C20 H20B 108.4
N1 C21 H21A 109.5
N1 C21 H21B 109.5
H21A C21 H21B 109.5
N1 C21 H21C 109.5
H21A C21 H21C 109.5
H21B C21 H21C 109.5
N1 C22 H22A 109.5
N1 C22 H22B 109.5
H22A C22 H22B 109.5
N1 C22 H22C 109.5
H22A C22 H22C 109.5
H22B C22 H22C 109.5
C10 C23 H23A 109.5
C10 C23 H23B 109.5
H23A C23 H23B 109.5
C10 C23 H23C 109.5
H23A C23 H23C 109.5
H23B C23 H23C 109.5
N2 C24 C25 111.42(19)
N2 C24 H24A 109.3
C25 C24 H24A 109.3
N2 C24 H24B 109.3
C25 C24 H24B 109.3
H24A C24 H24B 108.0
C24 C25 H25A 109.5
C24 C25 H25B 109.5
H25A C25 H25B 109.5
C24 C25 H25C 109.5
H25A C25 H25C 109.5
H25B C25 H25C 109.5

loop_
_geom_bond_atom_site_label_1
_geom_bond_atom_site_label_2
_geom_bond_distance
O1 C1 1.294(2)
O2 C7 1.369(2)
O2 C8 1.393(2)
O3 C8 1.222(2)
N1 C5 1.370(2)
N1 C21 1.438(3)
N1 C22 1.447(3)
N2 C24 1.488(3)
N2 C20 1.504(2)
N2 C12 1.526(3)
N2 H2A 1.06(3)
C1 C9 1.403(3)
C1 C2 1.464(3)
C2 C7 1.383(3)
C2 C3 1.397(3)
C3 C4 1.377(3)
C3 H3A 0.9300
C4 C5 1.418(3)
C4 H4A 0.9300
C5 C6 1.396(3)
C6 C7 1.382(3)
C6 H6A 0.9300
C8 C9 1.429(3)
C9 C10 1.544(3)
C10 C23 1.543(3)
C10 C19 1.565(3)
C10 C11 1.571(3)
C11 C12 1.523(3)
C11 H11A 0.9700
C11 H11B 0.9700
C12 C13 1.505(3)
C12 H12A 0.9800
C13 C14 1.379(3)
C13 C18 1.401(3)
C14 C15 1.386(3)
C14 H14A 0.9300
C15 C16 1.379(3)
C15 H15A 0.9300
C16 C17 1.386(3)
C16 H16A 0.9300
C17 C18 1.380(3)
C17 H17A 0.9300
C18 C19 1.511(3)
C19 C20 1.532(3)
C19 H19A 0.9800
C20 H20A 0.9700
C20 H20B 0.9700
C21 H21A 0.9600
C21 H21B 0.9600
C21 H21C 0.9600
C22 H22A 0.9600
C22 H22B 0.9600
C22 H22C 0.9600
C23 H23A 0.9600
C23 H23B 0.9600
C23 H23C 0.9600
C24 C25 1.509(3)
C24 H24A 0.9700
C24 H24B 0.9700
C25 H25A 0.9600
C25 H25B 0.9600
C25 H25C 0.9600
